data_7055333
loop_
_publ_author_name
'Nandeesh, K. N.'
'Ashok, Hassasn Swarup'
'Sandhya, Nagarakere C.'
'Mohan, Chakrabhavi Dhananjaya'
'Pavankumar, C. S.'
'Kempegowda, Mantelingu'
'Kumara, M. N.'
'Ananda, S.'
'Rangappa, Kanchugarakoppal S.'

_publ_section_title
;
 Synthesis and Antiproliferative efficiency of novel
 bis(imidazol-1-yl)vinyl-1,2,4-oxadiazoles
;
_journal_name_full 'New J. Chem.'
_journal_paper_doi 10.1039/C5NJ02925B
_journal_year 2016
_chemical_formula_sum 'C15 H10 F N7 O'
_chemical_formula_weight 323.30
_chemical_name_systematic
; 
 ? 
;
_space_group_IT_number 14
_symmetry_cell_setting monoclinic
_symmetry_space_group_name_Hall '-P 2ybc'
_symmetry_space_group_name_H-M 'P 1 21/c 1'
_atom_sites_solution_hydrogens geom
_atom_sites_solution_primary direct
_atom_sites_solution_secondary difmap
_audit_creation_method SHELXL-97
_audit_update_record
;
2015-12-04 deposited with the CCDC.
2016-01-19 downloaded from the CCDC.
;
_cell_angle_alpha 90.00
_cell_angle_beta 117.318(4)
_cell_angle_gamma 90.00
_cell_formula_units_Z 4
_cell_length_a 15.3861(12)
_cell_length_b 7.2041(7)
_cell_length_c 15.4751(12)
_cell_measurement_reflns_used 1937
_cell_measurement_temperature 296(2)
_cell_measurement_theta_max 64.61
_cell_measurement_theta_min 6.48
_cell_volume 1524.0(2)
_computing_cell_refinement 'SAINT (Bruker, 2013)'
_computing_data_collection 'Apex2 (Bruker, 2013)'
_computing_data_reduction SAINT
_computing_molecular_graphics Mercury
_computing_publication_material Mercury
_computing_structure_refinement 'SHELXL(Sheldrick, 2008)'
_computing_structure_solution 'SHELXS(Sheldrick, 2008)'
_diffrn_ambient_temperature 296(2)
_diffrn_measured_fraction_theta_full 0.755
_diffrn_measured_fraction_theta_max 0.755
_diffrn_measurement_device_type 'Bruker X8 Proteum'
_diffrn_measurement_method '\\\f and \\\w scans'
_diffrn_radiation_monochromator graphite
_diffrn_radiation_source 'fine-focus sealed tube'
_diffrn_radiation_type CuK\a
_diffrn_radiation_wavelength 1.54178
_diffrn_reflns_av_R_equivalents 0.0688
_diffrn_reflns_av_sigmaI/netI 0.0726
_diffrn_reflns_limit_h_max 17
_diffrn_reflns_limit_h_min -17
_diffrn_reflns_limit_k_max 8
_diffrn_reflns_limit_k_min -5
_diffrn_reflns_limit_l_max 17
_diffrn_reflns_limit_l_min -17
_diffrn_reflns_number 8094
_diffrn_reflns_theta_full 64.61
_diffrn_reflns_theta_max 64.61
_diffrn_reflns_theta_min 6.48
_exptl_absorpt_coefficient_mu 0.884
_exptl_absorpt_correction_T_max 0.8293
_exptl_absorpt_correction_T_min 0.7774
_exptl_absorpt_correction_type multi-scan
_exptl_absorpt_process_details SADABS
_exptl_crystal_colour White
_exptl_crystal_density_diffrn 1.409
_exptl_crystal_density_method 'not measured'
_exptl_crystal_description Rectangle
_exptl_crystal_F_000 664
_exptl_crystal_size_max 0.30
_exptl_crystal_size_mid 0.28
_exptl_crystal_size_min 0.22
_refine_diff_density_max 0.225
_refine_diff_density_min -0.171
_refine_diff_density_rms 0.038
_refine_ls_extinction_coef 0.0101(14)
_refine_ls_extinction_expression Fc^*^=kFc[1+0.001xFc^2^\l^3^/sin(2\q)]^-1/4^
_refine_ls_extinction_method SHELXL
_refine_ls_goodness_of_fit_ref 0.943
_refine_ls_hydrogen_treatment mixed
_refine_ls_matrix_type full
_refine_ls_number_parameters 218
_refine_ls_number_reflns 1937
_refine_ls_number_restraints 0
_refine_ls_restrained_S_all 0.943
_refine_ls_R_factor_all 0.0670
_refine_ls_R_factor_gt 0.0473
_refine_ls_shift/su_max 0.001
_refine_ls_shift/su_mean 0.000
_refine_ls_structure_factor_coef Fsqd
_refine_ls_weighting_details 'calc w=1/[\s^2^(Fo^2^)+(0.0640P)^2^+0.0000P] where P=(Fo^2^+2Fc^2^)/3'
_refine_ls_weighting_scheme calc
_refine_ls_wR_factor_gt 0.1130
_refine_ls_wR_factor_ref 0.1219
_reflns_number_gt 1369
_reflns_number_total 1937
_reflns_threshold_expression >2sigma(I)
_cod_data_source_file c5nj02925b2.cif
_cod_data_source_block sw1
_cod_depositor_comments
;
The following automatic conversions were performed:

'_symmetry_cell_setting' value 'Monoclinic' changed to 'monoclinic'
according to
/usr/data/users/saulius/crontab/automatic-downloads/rss-feeds/RSC/lib/dictionaries/cif_core.dic
dictionary named 'cif_core.dic' version 2.4.2 from 2011-04-26.

Automatic conversion script
Id: cif_fix_values 4268 2015-11-12 08:31:59Z antanas 
;
_cod_original_sg_symbol_H-M P21/c
_cod_database_code 7055333

loop_
_symmetry_equiv_pos_as_xyz
'x, y, z'
'-x, y+1/2, -z+1/2'
'-x, -y, -z'
'x, -y-1/2, z-1/2'

loop_
_atom_site_label
_atom_site_type_symbol
_atom_site_fract_x
_atom_site_fract_y
_atom_site_fract_z
_atom_site_U_iso_or_equiv
_atom_site_adp_type
_atom_site_occupancy
_atom_site_symmetry_multiplicity
_atom_site_calc_flag
_atom_site_refinement_flags
F7 F 0.20023(13) 0.2924(2) 0.11687(12) 0.0731(5) Uani 1 1 d .
N13 N 0.78176(15) 0.2987(2) 0.57917(14) 0.0433(5) Uani 1 1 d .
O11 O 0.55208(13) 0.1946(3) 0.65074(13) 0.0591(5) Uani 1 1 d .
N18 N 0.88770(14) 0.3266(3) 0.74663(15) 0.0495(5) Uani 1 1 d .
N9 N 0.57740(13) 0.2813(3) 0.52755(14) 0.0468(5) Uani 1 1 d .
N1 N 0.31490(15) 0.2133(3) 0.37331(17) 0.0527(6) Uani 1 1 d .
N4 N 0.45991(16) 0.1889(3) 0.56663(16) 0.0598(6) Uani 1 1 d .
C12 C 0.79160(17) 0.2959(3) 0.67434(17) 0.0437(6) Uani 1 1 d .
N15 N 0.7515(2) 0.2031(3) 0.43291(17) 0.0708(7) Uani 1 1 d .
C14 C 0.75759(18) 0.1535(3) 0.51601(17) 0.0480(6) Uani 1 1 d .
H14 H 0.7468 0.0332 0.5307 0.058 Uiso 1 1 calc R
C6 C 0.40740(15) 0.2561(3) 0.39493(17) 0.0448(6) Uani 1 1 d .
C11 C 0.71675(18) 0.2680(3) 0.69409(18) 0.0484(6) Uani 1 1 d .
H11 H 0.7298 0.2594 0.7589 0.058 Uiso 1 1 calc R
C8 C 0.48014(17) 0.2419(3) 0.49758(18) 0.0452(6) Uani 1 1 d .
C3 C 0.27195(19) 0.2826(3) 0.2098(2) 0.0532(6) Uani 1 1 d .
N20 N 1.04940(18) 0.3446(4) 0.8175(2) 0.0809(8) Uani 1 1 d .
C2 C 0.2485(2) 0.2272(4) 0.2802(2) 0.0577(7) Uani 1 1 d .
H2 H 0.1837 0.1979 0.2630 0.069 Uiso 1 1 calc R
C10 C 0.61674(18) 0.2506(3) 0.62001(18) 0.0444(6) Uani 1 1 d .
C22 C 0.91891(19) 0.3623(4) 0.84422(19) 0.0629(7) Uani 1 1 d .
H22 H 0.8799 0.3770 0.8751 0.075 Uiso 1 1 calc R
C5 C 0.43569(19) 0.3114(4) 0.3263(2) 0.0563(7) Uani 1 1 d .
H5 H 0.5009 0.3388 0.3447 0.068 Uiso 1 1 calc R
C17 C 0.7897(3) 0.4509(4) 0.5306(2) 0.0836(10) Uani 1 1 d .
H17 H 0.8048 0.5717 0.5539 0.100 Uiso 1 1 calc R
C21 C 1.0160(2) 0.3712(5) 0.8850(2) 0.0758(8) Uani 1 1 d .
H21 H 1.0562 0.3927 0.9508 0.091 Uiso 1 1 calc R
C4 C 0.3663(2) 0.3257(4) 0.2301(2) 0.0616(7) Uani 1 1 d .
H4 H 0.3826 0.3625 0.1818 0.074 Uiso 1 1 calc R
C19 C 0.9716(2) 0.3183(4) 0.7364(2) 0.0686(8) Uani 1 1 d .
H19 H 0.9723 0.2962 0.6775 0.082 Uiso 1 1 calc R
C16 C 0.7712(4) 0.3894(5) 0.4430(2) 0.1018(14) Uani 1 1 d .
H16 H 0.7715 0.4642 0.3942 0.122 Uiso 1 1 calc R

loop_
_atom_site_aniso_label
_atom_site_aniso_U_11
_atom_site_aniso_U_22
_atom_site_aniso_U_33
_atom_site_aniso_U_23
_atom_site_aniso_U_13
_atom_site_aniso_U_12
F7 0.0645(10) 0.0813(12) 0.0477(10) -0.0034(7) 0.0035(9) 0.0094(8)
N13 0.0501(11) 0.0483(11) 0.0345(11) -0.0019(8) 0.0219(10) -0.0019(8)
O11 0.0506(10) 0.0880(13) 0.0414(10) 0.0069(8) 0.0234(9) -0.0082(8)
N18 0.0419(11) 0.0660(13) 0.0393(11) -0.0041(9) 0.0177(10) 0.0019(9)
N9 0.0401(11) 0.0617(13) 0.0367(12) 0.0013(9) 0.0162(10) -0.0030(9)
N1 0.0412(11) 0.0602(13) 0.0533(14) -0.0000(10) 0.0189(11) -0.0032(9)
N4 0.0440(12) 0.0907(17) 0.0445(13) 0.0008(11) 0.0201(11) -0.0098(10)
C12 0.0453(14) 0.0495(13) 0.0346(13) 0.0004(10) 0.0169(12) 0.0019(10)
N15 0.112(2) 0.0631(15) 0.0473(15) -0.0056(10) 0.0450(16) -0.0023(13)
C14 0.0564(14) 0.0509(13) 0.0387(13) -0.0047(10) 0.0236(12) -0.0009(11)
C6 0.0404(13) 0.0487(13) 0.0450(15) -0.0054(10) 0.0194(13) -0.0016(10)
C11 0.0521(14) 0.0586(14) 0.0362(14) 0.0008(10) 0.0216(13) -0.0017(11)
C8 0.0421(13) 0.0497(13) 0.0476(15) -0.0036(10) 0.0240(13) -0.0021(10)
C3 0.0465(15) 0.0562(15) 0.0432(16) -0.0055(11) 0.0086(14) 0.0063(11)
N20 0.0427(13) 0.124(2) 0.0670(17) -0.0127(15) 0.0173(14) 0.0029(13)
C2 0.0409(13) 0.0655(16) 0.0570(18) -0.0064(12) 0.0140(14) -0.0044(11)
C10 0.0462(13) 0.0519(13) 0.0379(13) -0.0017(10) 0.0218(12) -0.0039(10)
C22 0.0524(16) 0.093(2) 0.0395(14) -0.0034(13) 0.0182(13) 0.0010(14)
C5 0.0426(14) 0.0800(19) 0.0475(16) -0.0006(12) 0.0218(13) 0.0002(11)
C17 0.157(3) 0.0515(16) 0.0664(19) -0.0028(14) 0.072(2) -0.0121(18)
C21 0.0519(16) 0.111(2) 0.0498(17) -0.0038(16) 0.0111(15) 0.0014(16)
C4 0.0581(16) 0.0810(19) 0.0449(15) 0.0022(13) 0.0229(14) 0.0062(13)
C19 0.0494(16) 0.100(2) 0.0590(19) -0.0133(15) 0.0272(17) -0.0019(14)
C16 0.206(4) 0.064(2) 0.065(2) 0.0035(15) 0.087(3) -0.012(2)

loop_
_atom_type_symbol
_atom_type_description
_atom_type_scat_dispersion_real
_atom_type_scat_dispersion_imag
_atom_type_scat_source
C C 0.0181 0.0091 'International Tables Vol C Tables 4.2.6.8 and 6.1.1.4'
H H 0.0000 0.0000 'International Tables Vol C Tables 4.2.6.8 and 6.1.1.4'
F F 0.0727 0.0534 'International Tables Vol C Tables 4.2.6.8 and 6.1.1.4'
N N 0.0311 0.0180 'International Tables Vol C Tables 4.2.6.8 and 6.1.1.4'
O O 0.0492 0.0322 'International Tables Vol C Tables 4.2.6.8 and 6.1.1.4'

loop_
_geom_angle_atom_site_label_1
_geom_angle_atom_site_label_2
_geom_angle_atom_site_label_3
_geom_angle
C14 N13 C17 106.6(2)
C14 N13 C12 127.00(19)
C17 N13 C12 126.3(2)
C10 O11 N4 105.91(18)
C19 N18 C22 105.1(2)
C19 N18 C12 127.1(2)
C22 N18 C12 127.7(2)
C10 N9 C8 102.83(19)
C2 N1 C6 116.9(2)
C8 N4 O11 103.29(18)
C11 C12 N18 123.0(2)
C11 C12 N13 123.4(2)
N18 C12 N13 113.54(19)
C14 N15 C16 104.2(2)
N15 C14 N13 111.8(2)
N15 C14 H14 124.1
N13 C14 H14 124.1
N1 C6 C5 123.3(2)
N1 C6 C8 116.7(2)
C5 C6 C8 120.0(2)
C12 C11 C10 123.3(2)
C12 C11 H11 118.4
C10 C11 H11 118.4
N4 C8 N9 114.6(2)
N4 C8 C6 124.0(2)
N9 C8 C6 121.4(2)
F7 C3 C2 118.7(2)
F7 C3 C4 119.5(2)
C2 C3 C4 121.7(3)
C19 N20 C21 104.9(2)
N1 C2 C3 122.4(2)
N1 C2 H2 118.8
C3 C2 H2 118.8
N9 C10 O11 113.3(2)
N9 C10 C11 130.7(2)
O11 C10 C11 115.9(2)
C21 C22 N18 106.2(2)
C21 C22 H22 126.9
N18 C22 H22 126.9
C6 C5 C4 119.4(2)
C6 C5 H5 120.3
C4 C5 H5 120.3
C16 C17 N13 105.2(3)
C16 C17 H17 127.4
N13 C17 H17 127.4
C22 C21 N20 111.3(3)
C22 C21 H21 124.3
N20 C21 H21 124.3
C3 C4 C5 116.4(2)
C3 C4 H4 121.8
C5 C4 H4 121.8
N20 C19 N18 112.5(3)
N20 C19 H19 123.8
N18 C19 H19 123.8
C17 C16 N15 112.1(2)
C17 C16 H16 123.9
N15 C16 H16 123.9

loop_
_geom_bond_atom_site_label_1
_geom_bond_atom_site_label_2
_geom_bond_distance
F7 C3 1.354(3)
N13 C14 1.362(3)
N13 C17 1.366(3)
N13 C12 1.410(3)
O11 C10 1.347(3)
O11 N4 1.419(3)
N18 C19 1.372(3)
N18 C22 1.383(3)
N18 C12 1.403(3)
N9 C10 1.291(3)
N9 C8 1.378(3)
N1 C2 1.334(4)
N1 C6 1.340(3)
N4 C8 1.300(3)
C12 C11 1.335(3)
N15 C14 1.296(3)
N15 C16 1.369(4)
C14 H14 0.9300
C6 C5 1.378(4)
C6 C8 1.468(3)
C11 C10 1.442(4)
C11 H11 0.9300
C3 C2 1.356(4)
C3 C4 1.372(4)
N20 C19 1.291(4)
N20 C21 1.372(4)
C2 H2 0.9300
C22 C21 1.330(4)
C22 H22 0.9300
C5 C4 1.381(4)
C5 H5 0.9300
C17 C16 1.326(4)
C17 H17 0.9300
C21 H21 0.9300
C4 H4 0.9300
C19 H19 0.9300
C16 H16 0.9300
